data_4329390
loop_
_publ_author_name
'Ver\'onica G\'omez'
'Laure Vendier'
'Montserrat Corbella'
'Jean- Pierre Costes'

_publ_section_title
;
 Tetranuclear [Co-Gd]2 Complexes: Aiming at a Better Understanding of the
 3d-Gd Magnetic Interaction
;
_journal_name_full 'Inorganic Chemistry'
_journal_page_first 6396
_journal_page_last 6404
_journal_paper_doi 10.1021/ic300711h
_journal_volume 51
_journal_year 2012
_chemical_compound_source 'synthesis as described'
_chemical_formula_moiety 'C62 H68 Co2 F12 Gd2 N6 O16'
_chemical_formula_sum 'C62 H68 Co2 F12 Gd2 N6 O16'
_chemical_formula_weight 1813.58
_chemical_name_systematic
;
 ?
;
_space_group_IT_number 14
_symmetry_cell_setting monoclinic
_symmetry_Int_Tables_number 14
_symmetry_space_group_name_Hall '-P 2yn'
_symmetry_space_group_name_H-M 'P 1 21/n 1'
_atom_sites_solution_hydrogens geom
_atom_sites_solution_primary direct
_atom_sites_solution_secondary difmap
_cell_angle_alpha 90
_cell_angle_beta 104.231(2)
_cell_angle_gamma 90
_cell_formula_units_Z 2
_cell_length_a 12.7513(2)
_cell_length_b 15.7355(2)
_cell_length_c 17.8631(3)
_cell_measurement_reflns_used 16740
_cell_measurement_temperature 180(2)
_cell_measurement_theta_max 29.1791
_cell_measurement_theta_min 3.4224
_cell_measurement_wavelength 0.71073
_cell_volume 3474.21(10)
_computing_cell_refinement
;
        CrysAlisPro, Oxford Diffraction Ltd.,
        Version 1.171.33.66 (release 28-04-2010 CrysAlis171 .NET)
        (compiled Apr 28 2010,14:27:37)
;
_computing_data_collection
;
        CrysAlisPro, Oxford Diffraction Ltd.,
        Version 1.171.33.66 (release 28-04-2010 CrysAlis171 .NET)
        (compiled Apr 28 2010,14:27:37)
;
_computing_data_reduction
;
        CrysAlisPro, Oxford Diffraction Ltd.,
        Version 1.171.33.66 (release 28-04-2010 CrysAlis171 .NET)
        (compiled Apr 28 2010,14:27:37)
;
_computing_molecular_graphics 'Ortep-3 for Windows (Farrugia, 1997)'
_computing_publication_material 'WinGX publication routines (Farrugia, 1999)'
_computing_structure_refinement 'SHELXL-97 (Sheldrick, 2008)'
_computing_structure_solution 'SIR92 (Giacovazzo et al, 1993)'
_diffrn_ambient_temperature 180(2)
_diffrn_detector_area_resol_mean 16.1978
_diffrn_measured_fraction_theta_full 0.998
_diffrn_measured_fraction_theta_max 0.998
_diffrn_measurement_device_type 'Xcalibur, Eos, Gemini ultra'
_diffrn_measurement_method '\w scans'
_diffrn_orient_matrix_UB_11 -0.0111516
_diffrn_orient_matrix_UB_12 -0.0391618
_diffrn_orient_matrix_UB_13 -0.0199851
_diffrn_orient_matrix_UB_21 -0.0498988
_diffrn_orient_matrix_UB_22 -0.002732
_diffrn_orient_matrix_UB_23 0.0107459
_diffrn_orient_matrix_UB_31 -0.0260945
_diffrn_orient_matrix_UB_32 0.0221158
_diffrn_orient_matrix_UB_33 -0.034104
_diffrn_radiation_monochromator graphite
_diffrn_radiation_probe x-ray
_diffrn_radiation_type MoK\a
_diffrn_radiation_wavelength 0.71073
_diffrn_reflns_av_R_equivalents 0.0349
_diffrn_reflns_av_unetI/netI 0.0359
_diffrn_reflns_limit_h_max 15
_diffrn_reflns_limit_h_min -15
_diffrn_reflns_limit_k_max 19
_diffrn_reflns_limit_k_min -19
_diffrn_reflns_limit_l_max 22
_diffrn_reflns_limit_l_min -22
_diffrn_reflns_number 36165
_diffrn_reflns_theta_full 26.37
_diffrn_reflns_theta_max 26.37
_diffrn_reflns_theta_min 3.43
_exptl_absorpt_coefficient_mu 2.454
_exptl_absorpt_correction_T_max 0.987
_exptl_absorpt_correction_T_min 0.883
_exptl_absorpt_correction_type multi-scan
_exptl_absorpt_process_details
;
        CrysAlisPro, Oxford Diffraction Ltd.,
        Version 1.171.33.66 (release 28-04-2010 CrysAlis171 .NET)
        (compiled Apr 28 2010,14:27:37)
        empirical absorption correction using spherical harmonics,
 implemented in SCALE3 ABSPACK scaling algorithm.
;
_exptl_crystal_colour orange
_exptl_crystal_density_diffrn 1.734
_exptl_crystal_description parallelepiped
_exptl_crystal_F_000 1800
_exptl_crystal_size_max 0.18
_exptl_crystal_size_mid 0.13
_exptl_crystal_size_min 0.08
_refine_diff_density_max 1.057
_refine_diff_density_min -0.84
_refine_diff_density_rms 0.076
_refine_ls_extinction_method none
_refine_ls_goodness_of_fit_ref 0.941
_refine_ls_hydrogen_treatment constr
_refine_ls_matrix_type full
_refine_ls_number_parameters 455
_refine_ls_number_reflns 7083
_refine_ls_number_restraints 0
_refine_ls_restrained_S_all 0.941
_refine_ls_R_factor_all 0.0432
_refine_ls_R_factor_gt 0.0278
_refine_ls_shift/su_max 0.002
_refine_ls_shift/su_mean 0
_refine_ls_structure_factor_coef Fsqd
_refine_ls_weighting_details 'calc w=1/[\s^2^(Fo^2^)+(0.0385P)^2^+0.0000P] where P=(Fo^2^+2Fc^2^)/3'
_refine_ls_weighting_scheme calc
_refine_ls_wR_factor_gt 0.0619
_refine_ls_wR_factor_ref 0.0644
_reflns_number_gt 5348
_reflns_number_total 7083
_reflns_threshold_expression >2\s(I)
_cod_data_source_file ic300711h_si_002_2.cif
_cod_data_source_block complex_5
_cod_original_cell_volume 3474.21(9)
_cod_database_code 4329390

loop_
_symmetry_equiv_pos_as_xyz
'x, y, z'
'-x+1/2, y+1/2, -z+1/2'
'-x, -y, -z'
'x-1/2, -y-1/2, z-1/2'

loop_
_atom_site_label
_atom_site_type_symbol
_atom_site_fract_x
_atom_site_fract_y
_atom_site_fract_z
_atom_site_U_iso_or_equiv
_atom_site_adp_type
_atom_site_occupancy
_atom_site_symmetry_multiplicity
_atom_site_calc_flag
_atom_site_refinement_flags
C1 C -0.1862(3) 0.30152(19) 0.82094(18) 0.0333(7) Uani 1 1 d .
C2 C -0.1813(2) 0.26362(18) 0.89281(17) 0.0291(7) Uani 1 1 d .
C3 C -0.2695(2) 0.2729(2) 0.92577(17) 0.0320(7) Uani 1 1 d .
C4 C -0.3588(3) 0.3218(2) 0.8868(2) 0.0456(9) Uani 1 1 d .
H4 H -0.4194 0.3277 0.9083 0.055 Uiso 1 1 calc R
C5 C -0.3595(3) 0.3610(2) 0.8183(2) 0.0502(10) Uani 1 1 d .
H5 H -0.4194 0.3953 0.7938 0.06 Uiso 1 1 calc R
C6 C -0.2734(3) 0.3511(2) 0.7843(2) 0.0434(9) Uani 1 1 d .
H6 H -0.2743 0.378 0.7366 0.052 Uiso 1 1 calc R
C7 C -0.0899(3) 0.3287(2) 0.7231(2) 0.0513(10) Uani 1 1 d .
H7A H -0.1508 0.3115 0.6806 0.077 Uiso 1 1 calc R
H7B H -0.0217 0.3142 0.7101 0.077 Uiso 1 1 calc R
H7C H -0.093 0.3901 0.7311 0.077 Uiso 1 1 calc R
C8 C -0.2755(3) 0.2317(2) 0.99788(18) 0.0350(7) Uani 1 1 d .
H8 H -0.3444 0.229 1.0093 0.042 Uiso 1 1 calc R
C9 C -0.2082(3) 0.1531(2) 1.11662(18) 0.0365(8) Uani 1 1 d .
C10 C -0.3246(3) 0.1352(3) 1.1191(2) 0.0521(10) Uani 1 1 d .
H10A H -0.3622 0.189 1.1218 0.078 Uiso 1 1 calc R
H10B H -0.3252 0.1007 1.1647 0.078 Uiso 1 1 calc R
H10C H -0.3615 0.1043 1.0724 0.078 Uiso 1 1 calc R
C11 C -0.1519(3) 0.2067(2) 1.1864(2) 0.0493(10) Uani 1 1 d .
H11A H -0.0754 0.2137 1.1867 0.074 Uiso 1 1 calc R
H11B H -0.1575 0.178 1.234 0.074 Uiso 1 1 calc R
H11C H -0.1865 0.2626 1.1833 0.074 Uiso 1 1 calc R
C12 C -0.1472(3) 0.0689(2) 1.11690(18) 0.0344(7) Uani 1 1 d .
H12A H -0.1344 0.0424 1.1686 0.041 Uiso 1 1 calc R
H12B H -0.1918 0.0295 1.0789 0.041 Uiso 1 1 calc R
C13 C 0.1623(2) 0.08757(18) 1.04160(16) 0.0275(7) Uani 1 1 d .
C14 C 0.1334(2) 0.02717(18) 1.09200(15) 0.0255(6) Uani 1 1 d .
C15 C 0.2131(3) -0.0319(2) 1.12747(17) 0.0343(8) Uani 1 1 d .
H15 H 0.1946 -0.0738 1.1603 0.041 Uiso 1 1 calc R
C16 C 0.3155(3) -0.0320(2) 1.11712(19) 0.0395(8) Uani 1 1 d .
H16 H 0.3661 -0.074 1.1413 0.047 Uiso 1 1 calc R
C17 C 0.3448(3) 0.0299(2) 1.07085(18) 0.0371(8) Uani 1 1 d .
H17 H 0.4164 0.0317 1.0642 0.045 Uiso 1 1 calc R
C18 C 0.2692(2) 0.0889(2) 1.03460(17) 0.0337(7) Uani 1 1 d .
H18 H 0.2904 0.1318 1.0039 0.04 Uiso 1 1 calc R
C20 C 0.1299(4) 0.2881(3) 1.1402(2) 0.0678(13) Uani 1 1 d .
H20A H 0.1706 0.2369 1.1318 0.081 Uiso 1 1 calc R
H20B H 0.1024 0.278 1.1867 0.081 Uiso 1 1 calc R
C21 C 0.2069(4) 0.3635(3) 1.1553(3) 0.0909(17) Uani 1 1 d .
H21A H 0.2402 0.3714 1.1113 0.109 Uiso 1 1 calc R
H21B H 0.2654 0.3532 1.2023 0.109 Uiso 1 1 calc R
C22 C 0.1435(5) 0.4430(3) 1.1660(3) 0.103(2) Uani 1 1 d .
H22A H 0.1918 0.4932 1.1731 0.124 Uiso 1 1 calc R
H22B H 0.1154 0.4368 1.2127 0.124 Uiso 1 1 calc R
C23 C 0.0487(5) 0.4558(3) 1.0945(3) 0.0922(17) Uani 1 1 d .
H23A H 0.0776 0.4675 1.0489 0.111 Uiso 1 1 calc R
H23B H 0.0055 0.5057 1.1028 0.111 Uiso 1 1 calc R
C24 C -0.0250(4) 0.3761(2) 1.0788(3) 0.0628(12) Uani 1 1 d .
H24A H -0.0621 0.3693 1.1211 0.075 Uiso 1 1 calc R
H24B H -0.0811 0.384 1.03 0.075 Uiso 1 1 calc R
C25 C 0.0926(3) 0.1213(2) 0.70004(19) 0.0384(8) Uani 1 1 d .
C26 C 0.2029(3) 0.1016(2) 0.72688(19) 0.0405(8) Uani 1 1 d .
H26 H 0.2404 0.0792 0.6915 0.049 Uiso 1 1 calc R
C27 C 0.2587(3) 0.1136(2) 0.8027(2) 0.0388(8) Uani 1 1 d .
C28 C 0.0388(4) 0.1042(3) 0.6147(2) 0.0541(10) Uani 1 1 d .
C29 C 0.3808(3) 0.1004(3) 0.8246(2) 0.0548(11) Uani 1 1 d .
C30 C -0.0254(3) -0.01940(18) 0.88949(16) 0.0287(7) Uani 1 1 d .
C31 C 0.1727(3) 0.3378(2) 0.8832(2) 0.0517(10) Uani 1 1 d .
C32 C 0.2501(5) 0.4117(3) 0.8973(3) 0.107(2) Uani 1 1 d .
H32A H 0.3209 0.3926 0.9278 0.161 Uiso 1 1 calc R
H32B H 0.2222 0.4562 0.9256 0.161 Uiso 1 1 calc R
H32C H 0.2574 0.4343 0.8478 0.161 Uiso 1 1 calc R
N1 N -0.04289(19) 0.08297(14) 1.09742(13) 0.0256(5) Uani 1 1 d .
N2 N -0.1959(2) 0.19925(15) 1.04639(14) 0.0317(6) Uani 1 1 d .
N4 N 0.0372(3) 0.29940(17) 1.07331(18) 0.0496(8) Uani 1 1 d .
H19 H 0.0706 0.3133 1.0342 0.059 Uiso 1 1 calc R
O1 O 0.09295(16) 0.14345(13) 0.99963(11) 0.0317(5) Uani 1 1 d .
O2 O -0.09291(16) 0.21827(12) 0.92334(11) 0.0281(5) Uani 1 1 d .
O3 O -0.00550(18) 0.05028(13) 0.85830(12) 0.0369(5) Uani 1 1 d .
O4 O -0.09613(18) 0.28468(14) 0.79276(12) 0.0395(6) Uani 1 1 d .
O5 O 0.03136(18) 0.15195(15) 0.73615(12) 0.0381(5) Uani 1 1 d .
O6 O 0.22227(17) 0.13657(15) 0.85806(13) 0.0404(6) Uani 1 1 d .
O7 O 0.1389(3) 0.30875(16) 0.93915(15) 0.0639(8) Uani 1 1 d .
O8 O 0.1445(2) 0.30541(16) 0.81873(14) 0.0501(6) Uani 1 1 d .
Co1 Co -0.04056(3) 0.18499(3) 1.03359(2) 0.02766(9) Uani 1 1 d .
Gd1 Gd 0.051506(12) 0.187199(9) 0.869320(8) 0.02901(6) Uani 1 1 d .
F1 F -0.0217(2) 0.1675(2) 0.58227(14) 0.0960(10) Uani 1 1 d .
F2 F 0.1100(2) 0.0952(2) 0.57093(13) 0.0921(9) Uani 1 1 d .
F3 F -0.0174(3) 0.0356(2) 0.60540(17) 0.1338(15) Uani 1 1 d .
F4 F 0.4150(2) 0.0515(3) 0.77470(17) 0.1174(12) Uani 1 1 d .
F5 F 0.4329(2) 0.17193(19) 0.8284(2) 0.1096(12) Uani 1 1 d .
F6 F 0.41464(17) 0.06397(17) 0.89227(14) 0.0745(7) Uani 1 1 d .

loop_
_atom_site_aniso_label
_atom_site_aniso_U_11
_atom_site_aniso_U_22
_atom_site_aniso_U_33
_atom_site_aniso_U_23
_atom_site_aniso_U_13
_atom_site_aniso_U_12
C1 0.0338(17) 0.0289(17) 0.0358(18) 0.0058(14) 0.0058(14) 0.0064(14)
C2 0.0325(17) 0.0211(15) 0.0301(17) 0.0003(13) 0.0004(14) 0.0031(13)
C3 0.0313(17) 0.0306(17) 0.0321(18) -0.0015(14) 0.0039(14) 0.0060(14)
C4 0.0364(19) 0.051(2) 0.047(2) -0.0002(18) 0.0049(16) 0.0158(17)
C5 0.041(2) 0.054(2) 0.049(2) 0.0066(19) -0.0024(18) 0.0211(18)
C6 0.044(2) 0.042(2) 0.040(2) 0.0108(16) 0.0021(17) 0.0123(17)
C7 0.054(2) 0.060(3) 0.040(2) 0.0289(18) 0.0117(18) 0.0131(19)
C8 0.0345(18) 0.0312(18) 0.0411(19) -0.0024(15) 0.0128(15) 0.0077(14)
C9 0.043(2) 0.0378(18) 0.0339(18) 0.0034(15) 0.0191(15) 0.0059(15)
C10 0.051(2) 0.054(2) 0.062(2) 0.013(2) 0.035(2) 0.0119(19)
C11 0.073(3) 0.041(2) 0.038(2) -0.0070(16) 0.0225(19) 0.0087(18)
C12 0.0440(19) 0.0319(17) 0.0311(17) 0.0036(14) 0.0169(15) 0.0002(15)
C13 0.0316(17) 0.0263(16) 0.0206(15) -0.0026(12) -0.0010(13) 0.0047(13)
C14 0.0309(16) 0.0222(15) 0.0199(15) -0.0039(12) -0.0003(12) 0.0019(12)
C15 0.0399(19) 0.0269(16) 0.0298(17) 0.0031(13) -0.0036(14) 0.0046(14)
C16 0.039(2) 0.0336(18) 0.0379(19) 0.0017(15) -0.0059(15) 0.0098(15)
C17 0.0279(17) 0.045(2) 0.0343(18) -0.0052(16) -0.0012(14) 0.0055(15)
C18 0.0312(18) 0.0363(18) 0.0297(17) 0.0025(14) 0.0005(14) 0.0011(14)
C20 0.074(3) 0.062(3) 0.058(3) -0.008(2) -0.001(2) 0.003(2)
C21 0.070(3) 0.076(4) 0.109(4) -0.008(3) -0.012(3) -0.009(3)
C22 0.129(5) 0.066(3) 0.090(4) -0.007(3) -0.020(4) -0.025(3)
C23 0.134(5) 0.046(3) 0.090(4) 0.000(3) 0.014(3) 0.000(3)
C24 0.080(3) 0.031(2) 0.067(3) -0.0041(19) 0.000(2) 0.013(2)
C25 0.050(2) 0.0267(17) 0.039(2) 0.0074(15) 0.0119(17) -0.0040(16)
C26 0.051(2) 0.0358(19) 0.040(2) 0.0030(15) 0.0207(17) 0.0047(16)
C27 0.0355(19) 0.0314(18) 0.054(2) 0.0154(16) 0.0203(17) 0.0020(15)
C28 0.070(3) 0.050(2) 0.041(2) -0.0021(19) 0.011(2) -0.002(2)
C29 0.039(2) 0.067(3) 0.064(3) 0.025(2) 0.023(2) 0.009(2)
C30 0.0408(18) 0.0230(16) 0.0194(15) -0.0012(12) 0.0021(13) 0.0016(14)
C31 0.064(3) 0.039(2) 0.052(2) 0.0103(18) 0.015(2) -0.0115(18)
C32 0.144(5) 0.095(4) 0.082(4) 0.006(3) 0.026(3) -0.078(4)
N1 0.0343(14) 0.0222(13) 0.0214(13) 0.0012(10) 0.0087(11) 0.0028(11)
N2 0.0369(15) 0.0256(14) 0.0344(14) -0.0009(11) 0.0119(12) 0.0051(12)
N4 0.0563(19) 0.0336(17) 0.0488(18) -0.0052(13) -0.0062(15) 0.0023(14)
O1 0.0298(11) 0.0310(12) 0.0339(12) 0.0105(9) 0.0070(9) 0.0086(9)
O2 0.0300(11) 0.0251(10) 0.0290(11) 0.0080(9) 0.0070(9) 0.0073(9)
O3 0.0474(14) 0.0251(12) 0.0403(13) 0.0093(10) 0.0146(10) 0.0034(10)
O4 0.0405(13) 0.0423(13) 0.0373(13) 0.0202(10) 0.0125(11) 0.0135(11)
O5 0.0369(13) 0.0401(13) 0.0369(13) 0.0067(11) 0.0081(11) 0.0033(11)
O6 0.0307(13) 0.0519(15) 0.0393(13) 0.0111(11) 0.0102(11) 0.0077(11)
O7 0.098(2) 0.0498(16) 0.0520(16) -0.0010(13) 0.0339(16) -0.0330(16)
O8 0.0563(16) 0.0497(15) 0.0454(15) 0.0144(13) 0.0148(12) -0.0097(13)
Co1 0.0313(2) 0.0234(2) 0.0278(2) 0.00293(17) 0.00633(17) 0.00487(18)
Gd1 0.02952(9) 0.02663(8) 0.03177(9) 0.01012(7) 0.00925(6) 0.00465(7)
F1 0.110(2) 0.114(2) 0.0475(15) -0.0025(15) -0.0130(15) 0.0398(19)
F2 0.110(2) 0.125(3) 0.0463(14) -0.0013(15) 0.0283(15) 0.0158(19)
F3 0.198(4) 0.116(3) 0.0745(19) -0.0202(18) 0.009(2) -0.102(3)
F4 0.0603(17) 0.206(4) 0.094(2) -0.015(2) 0.0330(15) 0.046(2)
F5 0.0419(14) 0.100(2) 0.172(3) 0.074(2) -0.0021(17) -0.0154(14)
F6 0.0431(13) 0.1018(19) 0.0815(17) 0.0496(15) 0.0211(12) 0.0285(13)

loop_
_atom_type_symbol
_atom_type_description
_atom_type_scat_dispersion_real
_atom_type_scat_dispersion_imag
_atom_type_scat_source
C C 0.0033 0.0016 'International Tables Vol C Tables 4.2.6.8 and 6.1.1.4'
H H 0 0 'International Tables Vol C Tables 4.2.6.8 and 6.1.1.4'
N N 0.0061 0.0033 'International Tables Vol C Tables 4.2.6.8 and 6.1.1.4'
O O 0.0106 0.006 'International Tables Vol C Tables 4.2.6.8 and 6.1.1.4'
Co Co 0.3494 0.9721 'International Tables Vol C Tables 4.2.6.8 and 6.1.1.4'
Gd Gd -0.1653 3.9035 'International Tables Vol C Tables 4.2.6.8 and 6.1.1.4'
F F 0.0171 0.0103 'International Tables Vol C Tables 4.2.6.8 and 6.1.1.4'

loop_
_geom_angle_atom_site_label_1
_geom_angle_atom_site_label_2
_geom_angle_atom_site_label_3
_geom_angle
_geom_angle_site_symmetry_1
_geom_angle_site_symmetry_3
C6 C1 O4 125.2(3) . .
C6 C1 C2 121.4(3) . .
O4 C1 C2 113.4(3) . .
O2 C2 C3 124.8(3) . .
O2 C2 C1 116.4(3) . .
C3 C2 C1 118.8(3) . .
C2 C3 C4 119.0(3) . .
C2 C3 C8 123.1(3) . .
C4 C3 C8 117.9(3) . .
C5 C4 C3 121.1(3) . .
C5 C4 H4 119.5 . .
C3 C4 H4 119.5 . .
C4 C5 C6 120.5(3) . .
C4 C5 H5 119.7 . .
C6 C5 H5 119.7 . .
C1 C6 C5 119.2(3) . .
C1 C6 H6 120.4 . .
C5 C6 H6 120.4 . .
O4 C7 H7A 109.5 . .
O4 C7 H7B 109.5 . .
H7A C7 H7B 109.5 . .
O4 C7 H7C 109.5 . .
H7A C7 H7C 109.5 . .
H7B C7 H7C 109.5 . .
N2 C8 C3 125.0(3) . .
N2 C8 H8 117.5 . .
C3 C8 H8 117.5 . .
N2 C9 C10 114.8(3) . .
N2 C9 C11 107.0(3) . .
C10 C9 C11 110.1(3) . .
N2 C9 C12 105.3(2) . .
C10 C9 C12 109.7(3) . .
C11 C9 C12 109.7(3) . .
C9 C10 H10A 109.5 . .
C9 C10 H10B 109.5 . .
H10A C10 H10B 109.5 . .
C9 C10 H10C 109.5 . .
H10A C10 H10C 109.5 . .
H10B C10 H10C 109.5 . .
C9 C11 H11A 109.5 . .
C9 C11 H11B 109.5 . .
H11A C11 H11B 109.5 . .
C9 C11 H11C 109.5 . .
H11A C11 H11C 109.5 . .
H11B C11 H11C 109.5 . .
N1 C12 C9 110.9(3) . .
N1 C12 H12A 109.5 . .
C9 C12 H12A 109.5 . .
N1 C12 H12B 109.5 . .
C9 C12 H12B 109.5 . .
H12A C12 H12B 108 . .
O1 C13 C18 117.7(3) . .
O1 C13 C14 123.8(3) . .
C18 C13 C14 118.5(3) . .
C15 C14 C13 117.2(3) . .
C15 C14 C30 116.6(3) . 3_557
C13 C14 C30 126.2(3) . 3_557
C16 C15 C14 123.3(3) . .
C16 C15 H15 118.3 . .
C14 C15 H15 118.3 . .
C15 C16 C17 119.2(3) . .
C15 C16 H16 120.4 . .
C17 C16 H16 120.4 . .
C18 C17 C16 119.5(3) . .
C18 C17 H17 120.2 . .
C16 C17 H17 120.2 . .
C17 C18 C13 122.1(3) . .
C17 C18 H18 118.9 . .
C13 C18 H18 118.9 . .
N4 C20 C21 113.9(4) . .
N4 C20 H20A 108.8 . .
C21 C20 H20A 108.8 . .
N4 C20 H20B 108.8 . .
C21 C20 H20B 108.8 . .
H20A C20 H20B 107.7 . .
C20 C21 C22 108.8(4) . .
C20 C21 H21A 109.9 . .
C22 C21 H21A 109.9 . .
C20 C21 H21B 109.9 . .
C22 C21 H21B 109.9 . .
H21A C21 H21B 108.3 . .
C21 C22 C23 109.6(4) . .
C21 C22 H22A 109.8 . .
C23 C22 H22A 109.8 . .
C21 C22 H22B 109.8 . .
C23 C22 H22B 109.8 . .
H22A C22 H22B 108.2 . .
C22 C23 C24 111.1(4) . .
C22 C23 H23A 109.4 . .
C24 C23 H23A 109.4 . .
C22 C23 H23B 109.4 . .
C24 C23 H23B 109.4 . .
H23A C23 H23B 108 . .
N4 C24 C23 111.4(4) . .
N4 C24 H24A 109.4 . .
C23 C24 H24A 109.4 . .
N4 C24 H24B 109.4 . .
C23 C24 H24B 109.4 . .
H24A C24 H24B 108 . .
O5 C25 C26 128.4(3) . .
O5 C25 C28 113.8(3) . .
C26 C25 C28 117.8(3) . .
C27 C26 C25 122.5(3) . .
C27 C26 H26 118.8 . .
C25 C26 H26 118.8 . .
O6 C27 C26 128.1(3) . .
O6 C27 C29 113.1(3) . .
C26 C27 C29 118.8(3) . .
F3 C28 F1 109.6(4) . .
F3 C28 F2 105.7(4) . .
F1 C28 F2 103.4(3) . .
F3 C28 C25 112.1(3) . .
F1 C28 C25 112.3(3) . .
F2 C28 C25 113.3(3) . .
F5 C29 F6 106.4(4) . .
F5 C29 F4 106.7(4) . .
F6 C29 F4 106.1(3) . .
F5 C29 C27 111.8(3) . .
F6 C29 C27 112.4(3) . .
F4 C29 C27 112.9(4) . .
O3 C30 N1 122.4(3) . 3_557
O3 C30 C14 117.2(3) . 3_557
N1 C30 C14 120.4(3) 3_557 3_557
O8 C31 O7 120.7(3) . .
O8 C31 C32 120.4(4) . .
O7 C31 C32 118.8(4) . .
O8 C31 Gd1 62.57(19) . .
O7 C31 Gd1 58.55(19) . .
C32 C31 Gd1 172.3(3) . .
C31 C32 H32A 109.5 . .
C31 C32 H32B 109.5 . .
H32A C32 H32B 109.5 . .
C31 C32 H32C 109.5 . .
H32A C32 H32C 109.5 . .
H32B C32 H32C 109.5 . .
C30 N1 C12 116.3(2) 3_557 .
C30 N1 Co1 128.4(2) 3_557 .
C12 N1 Co1 113.67(18) . .
C8 N2 C9 122.5(3) . .
C8 N2 Co1 126.7(2) . .
C9 N2 Co1 110.08(19) . .
C24 N4 C20 112.7(3) . .
C24 N4 Co1 120.9(3) . .
C20 N4 Co1 113.0(2) . .
C24 N4 H19 102.3 . .
C20 N4 H19 102.3 . .
Co1 N4 H19 102.3 . .
C13 O1 Co1 121.74(18) . .
C13 O1 Gd1 134.53(18) . .
Co1 O1 Gd1 101.42(8) . .
C2 O2 Co1 126.21(19) . .
C2 O2 Gd1 128.17(18) . .
Co1 O2 Gd1 104.35(8) . .
C30 O3 Gd1 150.21(19) . .
C1 O4 C7 116.6(2) . .
C1 O4 Gd1 119.20(17) . .
C7 O4 Gd1 124.1(2) . .
C25 O5 Gd1 133.4(2) . .
C27 O6 Gd1 133.9(2) . .
C31 O7 Gd1 94.7(2) . .
C31 O8 Gd1 91.5(2) . .
N1 Co1 O2 137.52(9) . .
N1 Co1 O1 92.47(9) . .
O2 Co1 O1 83.79(8) . .
N1 Co1 N2 82.71(10) . .
O2 Co1 N2 89.05(9) . .
O1 Co1 N2 163.39(9) . .
N1 Co1 N4 125.24(11) . .
O2 Co1 N4 97.18(10) . .
O1 Co1 N4 90.91(11) . .
N2 Co1 N4 104.88(12) . .
N1 Co1 Gd1 124.15(7) . .
O2 Co1 Gd1 41.36(6) . .
O1 Co1 Gd1 42.58(5) . .
N2 Co1 Gd1 129.52(7) . .
N4 Co1 Gd1 92.76(10) . .
O3 Gd1 O2 88.07(7) . .
O3 Gd1 O1 78.32(7) . .
O2 Gd1 O1 70.18(7) . .
O3 Gd1 O6 87.41(8) . .
O2 Gd1 O6 160.07(7) . .
O1 Gd1 O6 89.89(7) . .
O3 Gd1 O5 74.91(8) . .
O2 Gd1 O5 123.86(7) . .
O1 Gd1 O5 148.87(8) . .
O6 Gd1 O5 73.42(8) . .
O3 Gd1 O7 154.10(8) . .
O2 Gd1 O7 86.03(9) . .
O1 Gd1 O7 75.95(8) . .
O6 Gd1 O7 89.62(10) . .
O5 Gd1 O7 128.55(8) . .
O3 Gd1 O8 148.10(8) . .
O2 Gd1 O8 119.22(8) . .
O1 Gd1 O8 124.36(8) . .
O6 Gd1 O8 72.04(8) . .
O5 Gd1 O8 75.94(8) . .
O7 Gd1 O8 52.61(8) . .
O3 Gd1 O4 110.27(8) . .
O2 Gd1 O4 62.72(7) . .
O1 Gd1 O4 131.41(7) . .
O6 Gd1 O4 136.75(7) . .
O5 Gd1 O4 73.84(7) . .
O7 Gd1 O4 89.23(9) . .
O8 Gd1 O4 73.19(8) . .
O3 Gd1 C31 165.46(10) . .
O2 Gd1 C31 105.09(10) . .
O1 Gd1 C31 100.03(10) . .
O6 Gd1 C31 78.11(11) . .
O5 Gd1 C31 101.87(10) . .
O7 Gd1 C31 26.75(10) . .
O8 Gd1 C31 25.97(9) . .
O4 Gd1 C31 81.81(10) . .
O3 Gd1 Co1 83.94(5) . .
O2 Gd1 Co1 34.30(5) . .
O1 Gd1 Co1 36.00(5) . .
O6 Gd1 Co1 125.82(5) . .
O5 Gd1 Co1 151.05(5) . .
O7 Gd1 Co1 77.03(6) . .
O8 Gd1 Co1 127.83(6) . .
O4 Gd1 Co1 95.88(5) . .
C31 Gd1 Co1 103.34(9) . .

loop_
_geom_bond_atom_site_label_1
_geom_bond_atom_site_label_2
_geom_bond_distance
_geom_bond_site_symmetry_2
C1 C6 1.384(4) .
C1 O4 1.388(4) .
C1 C2 1.403(4) .
C2 O2 1.332(3) .
C2 C3 1.400(4) .
C3 C4 1.408(4) .
C3 C8 1.461(4) .
C4 C5 1.368(5) .
C4 H4 0.95 .
C5 C6 1.387(5) .
C5 H5 0.95 .
C6 H6 0.95 .
C7 O4 1.444(4) .
C7 H7A 0.98 .
C7 H7B 0.98 .
C7 H7C 0.98 .
C8 N2 1.269(4) .
C8 H8 0.95 .
C9 N2 1.491(4) .
C9 C10 1.523(5) .
C9 C11 1.530(5) .
C9 C12 1.535(4) .
C10 H10A 0.98 .
C10 H10B 0.98 .
C10 H10C 0.98 .
C11 H11A 0.98 .
C11 H11B 0.98 .
C11 H11C 0.98 .
C12 N1 1.472(4) .
C12 H12A 0.99 .
C12 H12B 0.99 .
C13 O1 1.338(3) .
C13 C18 1.399(4) .
C13 C14 1.419(4) .
C14 C15 1.408(4) .
C14 C30 1.498(4) 3_557
C15 C16 1.363(5) .
C15 H15 0.95 .
C16 C17 1.387(5) .
C16 H16 0.95 .
C17 C18 1.379(4) .
C17 H17 0.95 .
C18 H18 0.95 .
C20 N4 1.470(5) .
C20 C21 1.522(6) .
C20 H20A 0.99 .
C20 H20B 0.99 .
C21 C22 1.526(7) .
C21 H21A 0.99 .
C21 H21B 0.99 .
C22 C23 1.541(7) .
C22 H22A 0.99 .
C22 H22B 0.99 .
C23 C24 1.552(6) .
C23 H23A 0.99 .
C23 H23B 0.99 .
C24 N4 1.461(5) .
C24 H24A 0.99 .
C24 H24B 0.99 .
C25 O5 1.227(4) .
C25 C26 1.404(5) .
C25 C28 1.533(5) .
C26 C27 1.379(5) .
C26 H26 0.95 .
C27 O6 1.246(4) .
C27 C29 1.524(5) .
C28 F3 1.284(5) .
C28 F1 1.305(4) .
C28 F2 1.344(5) .
C29 F5 1.301(5) .
C29 F6 1.311(4) .
C29 F4 1.330(5) .
C30 O3 1.283(3) .
C30 N1 1.309(4) 3_557
C30 C14 1.498(4) 3_557
C31 O8 1.229(4) .
C31 O7 1.267(4) .
C31 C32 1.505(6) .
C31 Gd1 2.807(4) .
C32 H32A 0.98 .
C32 H32B 0.98 .
C32 H32C 0.98 .
N1 C30 1.309(4) 3_557
N1 Co1 1.973(2) .
N2 Co1 2.061(3) .
N4 Co1 2.093(3) .
N4 H19 0.93 .
O1 Co1 2.050(2) .
O1 Gd1 2.3593(19) .
O2 Co1 1.9880(19) .
O2 Gd1 2.331(2) .
O3 Gd1 2.267(2) .
O4 Gd1 2.550(2) .
O5 Gd1 2.394(2) .
O6 Gd1 2.373(2) .
O7 Gd1 2.402(3) .
O8 Gd1 2.492(2) .
Co1 Gd1 3.4181(4) .
